data_2230778
loop_
_publ_author_name
'Ghalib, Raza Murad'
'Hashim, Rokiah'
'Mehdi, Sayed Hasan'
'Yeap, Chin Sing'
'Fun, Hoong-Kun'

_publ_section_title
;
 2-Hydroxy-2-(3-oxobutan-2-yl)indan-1,3-dione
;
_journal_coeditor_code LH5255
_journal_issue 7
_journal_name_full 'Acta Crystallographica Section E'
_journal_page_first o1576
_journal_paper_doi 10.1107/S1600536811020253
_journal_volume 67
_journal_year 2011
_chemical_formula_iupac 'C13 H12 O4'
_chemical_formula_moiety 'C13 H12 O4'
_chemical_formula_sum 'C13 H12 O4'
_chemical_formula_weight 232.23
_chemical_name_systematic
;
2-Hydroxy-2-(3-oxobutan-2-yl)indan-1,3-dione
;
_space_group_IT_number 14
_symmetry_cell_setting monoclinic
_symmetry_space_group_name_Hall '-P 2ybc'
_symmetry_space_group_name_H-M 'P 1 21/c 1'
_atom_sites_solution_hydrogens geom
_atom_sites_solution_primary direct
_atom_sites_solution_secondary difmap
_audit_creation_method SHELXL-97
_cell_angle_alpha 90.00
_cell_angle_beta 101.0440(10)
_cell_angle_gamma 90.00
_cell_formula_units_Z 4
_cell_length_a 9.5080(5)
_cell_length_b 6.7200(4)
_cell_length_c 17.5195(9)
_cell_measurement_reflns_used 6185
_cell_measurement_temperature 100
_cell_measurement_theta_max 32.03
_cell_measurement_theta_min 2.90
_cell_volume 1098.66(10)
_computing_cell_refinement 'SAINT (Bruker, 2009)'
_computing_data_collection 'APEX2 (Bruker, 2009)'
_computing_data_reduction 'SAINT (Bruker, 2009)'
_computing_molecular_graphics 'SHELXTL (Sheldrick, 2008)'
_computing_publication_material 'SHELXTL (Sheldrick, 2008) and PLATON (Spek, 2009)'
_computing_structure_refinement 'SHELXTL (Sheldrick, 2008)'
_computing_structure_solution 'SHELXTL (Sheldrick, 2008)'
_diffrn_ambient_temperature 100
_diffrn_measured_fraction_theta_full 0.992
_diffrn_measured_fraction_theta_max 0.992
_diffrn_measurement_device_type
;
Bruker APEXII DUO CCD area-detector
;
_diffrn_measurement_method '\f and \w'
_diffrn_radiation_monochromator graphite
_diffrn_radiation_source 'fine-focus sealed tube'
_diffrn_radiation_type MoK\a
_diffrn_radiation_wavelength 0.71073
_diffrn_reflns_av_R_equivalents 0.0245
_diffrn_reflns_av_sigmaI/netI 0.0246
_diffrn_reflns_limit_h_max 14
_diffrn_reflns_limit_h_min -14
_diffrn_reflns_limit_k_max 9
_diffrn_reflns_limit_k_min -9
_diffrn_reflns_limit_l_max 26
_diffrn_reflns_limit_l_min -26
_diffrn_reflns_number 13885
_diffrn_reflns_theta_full 32.05
_diffrn_reflns_theta_max 32.05
_diffrn_reflns_theta_min 2.18
_diffrn_standards_number 0
_exptl_absorpt_coefficient_mu 0.104
_exptl_absorpt_correction_T_max 0.9875
_exptl_absorpt_correction_T_min 0.9168
_exptl_absorpt_correction_type multi-scan
_exptl_absorpt_process_details '(<i>SADABS</i>; Bruker, 2009)'
_exptl_crystal_colour yellow
_exptl_crystal_density_diffrn 1.404
_exptl_crystal_density_method 'not measured'
_exptl_crystal_description plate
_exptl_crystal_F_000 488
_exptl_crystal_size_max 0.85
_exptl_crystal_size_mid 0.41
_exptl_crystal_size_min 0.12
_refine_diff_density_max 0.576
_refine_diff_density_min -0.236
_refine_ls_extinction_method none
_refine_ls_goodness_of_fit_ref 1.036
_refine_ls_hydrogen_treatment mixed
_refine_ls_matrix_type full
_refine_ls_number_parameters 160
_refine_ls_number_reflns 3796
_refine_ls_number_restraints 0
_refine_ls_restrained_S_all 1.036
_refine_ls_R_factor_all 0.0553
_refine_ls_R_factor_gt 0.0480
_refine_ls_shift/su_max 0.000
_refine_ls_shift/su_mean 0.000
_refine_ls_structure_factor_coef Fsqd
_refine_ls_weighting_details 'calc w=1/[\s^2^(Fo^2^)+(0.0733P)^2^+0.4363P] where P=(Fo^2^+2Fc^2^)/3'
_refine_ls_weighting_scheme calc
_refine_ls_wR_factor_gt 0.1325
_refine_ls_wR_factor_ref 0.1396
_reflns_number_gt 3243
_reflns_number_total 3796
_reflns_threshold_expression I>2\s(I)
_cod_data_source_file lh5255.cif
_cod_data_source_block I
_cod_original_sg_symbol_H-M 'P 21/c'
_cod_database_code 2230778
_cod_database_fobs_code 2230778

loop_
_symmetry_equiv_pos_as_xyz
'x, y, z'
'-x, y+1/2, -z+1/2'
'-x, -y, -z'
'x, -y-1/2, z-1/2'

loop_
_atom_site_type_symbol
_atom_site_label
_atom_site_fract_x
_atom_site_fract_y
_atom_site_fract_z
_atom_site_U_iso_or_equiv
_atom_site_adp_type
_atom_site_calc_flag
_atom_site_refinement_flags
_atom_site_occupancy
_atom_site_symmetry_multiplicity
_atom_site_disorder_assembly
_atom_site_disorder_group
O O1 0.41250(10) 0.29580(15) 0.22992(5) 0.0310(2) Uani d . 1 1 . .
O O2 0.52668(8) 0.59788(15) 0.12770(5) 0.0277(2) Uani d . 1 1 . .
O O3 0.25204(10) 0.81871(14) 0.05496(5) 0.0289(2) Uani d . 1 1 . .
O O5 0.11903(9) 0.36167(16) 0.09212(5) 0.0307(2) Uani d . 1 1 . .
C C1 0.23418(11) 0.75422(17) 0.18829(6) 0.0200(2) Uani d . 1 1 . .
C C2 0.15222(12) 0.90944(19) 0.20909(7) 0.0259(2) Uani d . 1 1 . .
H H2A 0.1228 1.0147 0.1753 0.031 Uiso calc R 1 1 . .
C C3 0.11597(13) 0.9011(2) 0.28246(7) 0.0303(3) Uani d . 1 1 . .
H H3A 0.0605 1.0021 0.2978 0.036 Uiso calc R 1 1 . .
C C4 0.16121(12) 0.7441(2) 0.33338(7) 0.0300(3) Uani d . 1 1 . .
H H4A 0.1365 0.7431 0.3822 0.036 Uiso calc R 1 1 . .
C C5 0.24275(12) 0.5891(2) 0.31218(6) 0.0257(2) Uani d . 1 1 . .
H H5A 0.2725 0.4839 0.3459 0.031 Uiso calc R 1 1 . .
C C6 0.27822(10) 0.59662(17) 0.23882(6) 0.0202(2) Uani d . 1 1 . .
C C7 0.36157(11) 0.45130(17) 0.20197(6) 0.0213(2) Uani d . 1 1 . .
C C8 0.38181(10) 0.53665(17) 0.12305(6) 0.01995(19) Uani d . 1 1 . .
C C9 0.28310(11) 0.72095(17) 0.11399(6) 0.0202(2) Uani d . 1 1 . .
C C10 0.34388(11) 0.40003(17) 0.05236(6) 0.0207(2) Uani d . 1 1 . .
H H10A 0.3536 0.4786 0.0065 0.025 Uiso calc R 1 1 . .
C C11 0.18853(11) 0.33382(17) 0.04139(6) 0.0219(2) Uani d . 1 1 . .
C C12 0.12393(14) 0.2357(2) -0.03389(7) 0.0300(3) Uani d . 1 1 . .
H H12A 0.0215 0.2329 -0.0393 0.045 Uiso calc R 1 1 . .
H H12B 0.1596 0.1022 -0.0344 0.045 Uiso calc R 1 1 . .
H H12C 0.1493 0.3092 -0.0763 0.045 Uiso calc R 1 1 . .
C C13 0.44326(12) 0.22016(19) 0.05498(7) 0.0273(2) Uani d . 1 1 . .
H H13A 0.4215 0.1502 0.0064 0.041 Uiso calc R 1 1 . .
H H13B 0.4296 0.1329 0.0964 0.041 Uiso calc R 1 1 . .
H H13C 0.5410 0.2645 0.0639 0.041 Uiso calc R 1 1 . .
H H1O2 0.554(2) 0.666(3) 0.1717(12) 0.044(5) Uiso d . 1 1 . .

loop_
_atom_site_aniso_label
_atom_site_aniso_U_11
_atom_site_aniso_U_22
_atom_site_aniso_U_33
_atom_site_aniso_U_12
_atom_site_aniso_U_13
_atom_site_aniso_U_23
O1 0.0329(4) 0.0318(5) 0.0278(4) 0.0113(4) 0.0045(3) 0.0083(4)
O2 0.0169(3) 0.0390(5) 0.0272(4) -0.0056(3) 0.0039(3) -0.0064(4)
O3 0.0332(4) 0.0278(4) 0.0256(4) 0.0009(4) 0.0059(3) 0.0069(3)
O5 0.0240(4) 0.0371(5) 0.0319(4) -0.0074(4) 0.0076(3) -0.0081(4)
C1 0.0179(4) 0.0210(5) 0.0206(4) -0.0004(3) 0.0026(3) -0.0012(4)
C2 0.0239(5) 0.0240(5) 0.0286(5) 0.0030(4) 0.0021(4) -0.0044(4)
C3 0.0238(5) 0.0358(7) 0.0311(5) 0.0033(5) 0.0047(4) -0.0116(5)
C4 0.0228(5) 0.0438(7) 0.0239(5) -0.0012(5) 0.0061(4) -0.0068(5)
C5 0.0220(4) 0.0351(6) 0.0199(4) -0.0018(4) 0.0035(3) 0.0008(4)
C6 0.0168(4) 0.0238(5) 0.0194(4) -0.0005(4) 0.0019(3) 0.0000(4)
C7 0.0181(4) 0.0238(5) 0.0210(4) 0.0016(4) 0.0013(3) 0.0014(4)
C8 0.0163(4) 0.0227(5) 0.0207(4) 0.0000(4) 0.0031(3) -0.0008(4)
C9 0.0191(4) 0.0199(5) 0.0213(4) -0.0023(3) 0.0031(3) 0.0001(4)
C10 0.0196(4) 0.0220(5) 0.0206(4) 0.0000(4) 0.0044(3) -0.0001(4)
C11 0.0203(4) 0.0200(5) 0.0239(4) 0.0011(4) 0.0003(3) -0.0009(4)
C12 0.0292(5) 0.0312(6) 0.0256(5) 0.0000(5) -0.0046(4) -0.0044(5)
C13 0.0232(5) 0.0265(6) 0.0323(5) 0.0031(4) 0.0057(4) -0.0021(4)

loop_
_atom_type_symbol
_atom_type_description
_atom_type_scat_dispersion_real
_atom_type_scat_dispersion_imag
_atom_type_scat_source
C C 0.0033 0.0016 'International Tables Vol C Tables 4.2.6.8 and 6.1.1.4'
H H 0.0000 0.0000 'International Tables Vol C Tables 4.2.6.8 and 6.1.1.4'
O O 0.0106 0.0060 'International Tables Vol C Tables 4.2.6.8 and 6.1.1.4'

loop_
_geom_angle_atom_site_label_1
_geom_angle_atom_site_label_2
_geom_angle_atom_site_label_3
_geom_angle_site_symmetry_1
_geom_angle_site_symmetry_3
_geom_angle
_geom_angle_publ_flag
C8 O2 H1O2 . . 108.3(13) ?
C2 C1 C6 . . 121.25(10) ?
C2 C1 C9 . . 129.00(10) ?
C6 C1 C9 . . 109.71(9) ?
C1 C2 C3 . . 117.45(11) ?
C1 C2 H2A . . 121.3 ?
C3 C2 H2A . . 121.3 ?
C2 C3 C4 . . 121.30(11) ?
C2 C3 H3A . . 119.3 ?
C4 C3 H3A . . 119.3 ?
C5 C4 C3 . . 120.98(11) ?
C5 C4 H4A . . 119.5 ?
C3 C4 H4A . . 119.5 ?
C6 C5 C4 . . 117.77(11) ?
C6 C5 H5A . . 121.1 ?
C4 C5 H5A . . 121.1 ?
C5 C6 C1 . . 121.24(10) ?
C5 C6 C7 . . 128.57(10) ?
C1 C6 C7 . . 110.18(9) ?
O1 C7 C6 . . 126.63(10) ?
O1 C7 C8 . . 124.94(10) ?
C6 C7 C8 . . 108.34(9) ?
O2 C8 C10 . . 107.17(8) ?
O2 C8 C7 . . 109.96(8) ?
C10 C8 C7 . . 116.90(9) ?
O2 C8 C9 . . 109.65(9) ?
C10 C8 C9 . . 110.74(8) ?
C7 C8 C9 . . 102.29(8) ?
O3 C9 C1 . . 126.98(10) ?
O3 C9 C8 . . 124.49(10) ?
C1 C9 C8 . . 108.53(9) ?
C11 C10 C8 . . 110.56(8) ?
C11 C10 C13 . . 110.64(9) ?
C8 C10 C13 . . 113.70(9) ?
C11 C10 H10A . . 107.2 ?
C8 C10 H10A . . 107.2 ?
C13 C10 H10A . . 107.2 ?
O5 C11 C12 . . 121.44(10) ?
O5 C11 C10 . . 120.83(10) ?
C12 C11 C10 . . 117.73(10) ?
C11 C12 H12A . . 109.5 ?
C11 C12 H12B . . 109.5 ?
H12A C12 H12B . . 109.5 ?
C11 C12 H12C . . 109.5 ?
H12A C12 H12C . . 109.5 ?
H12B C12 H12C . . 109.5 ?
C10 C13 H13A . . 109.5 ?
C10 C13 H13B . . 109.5 ?
H13A C13 H13B . . 109.5 ?
C10 C13 H13C . . 109.5 ?
H13A C13 H13C . . 109.5 ?
H13B C13 H13C . . 109.5 ?

loop_
_geom_bond_atom_site_label_1
_geom_bond_atom_site_label_2
_geom_bond_site_symmetry_2
_geom_bond_distance
_geom_bond_publ_flag
O1 C7 . 1.2147(14) ?
O2 C8 . 1.4249(12) ?
O2 H1O2 . 0.89(2) ?
O3 C9 . 1.2129(13) ?
O5 C11 . 1.2193(14) ?
C1 C2 . 1.3917(16) ?
C1 C6 . 1.3924(15) ?
C1 C9 . 1.4808(14) ?
C2 C3 . 1.3941(17) ?
C2 H2A . 0.9300 ?
C3 C4 . 1.395(2) ?
C3 H3A . 0.9300 ?
C4 C5 . 1.3908(18) ?
C4 H4A . 0.9300 ?
C5 C6 . 1.3906(14) ?
C5 H5A . 0.9300 ?
C6 C7 . 1.4815(15) ?
C7 C8 . 1.5425(15) ?
C8 C10 . 1.5283(15) ?
C8 C9 . 1.5436(15) ?
C10 C11 . 1.5192(15) ?
C10 C13 . 1.5294(16) ?
C10 H10A . 0.9800 ?
C11 C12 . 1.4969(15) ?
C12 H12A . 0.9600 ?
C12 H12B . 0.9600 ?
C12 H12C . 0.9600 ?
C13 H13A . 0.9600 ?
C13 H13B . 0.9600 ?
C13 H13C . 0.9600 ?

loop_
_geom_hbond_atom_site_label_D
_geom_hbond_atom_site_label_H
_geom_hbond_atom_site_label_A
_geom_hbond_site_symmetry_A
_geom_hbond_distance_DH
_geom_hbond_distance_HA
_geom_hbond_distance_DA
_geom_hbond_angle_DHA
_geom_hbond_publ_flag
O2 H1O2 O1 2_655 0.89(2) 1.90(2) 2.7880(13) 171.5(19) yes
C12 H12A O3 3_565 0.96 2.59 3.5416(17) 173 yes
C12 H12B O3 1_545 0.96 2.52 3.3215(16) 142 yes

loop_
_geom_torsion_atom_site_label_1
_geom_torsion_atom_site_label_2
_geom_torsion_atom_site_label_3
_geom_torsion_atom_site_label_4
_geom_torsion_site_symmetry_1
_geom_torsion_site_symmetry_2
_geom_torsion_site_symmetry_3
_geom_torsion_site_symmetry_4
_geom_torsion
_geom_torsion_publ_flag
C6 C1 C2 C3 . . . . 0.02(17) ?
C9 C1 C2 C3 . . . . 177.51(11) ?
C1 C2 C3 C4 . . . . 0.58(18) ?
C2 C3 C4 C5 . . . . -0.79(19) ?
C3 C4 C5 C6 . . . . 0.37(18) ?
C4 C5 C6 C1 . . . . 0.22(16) ?
C4 C5 C6 C7 . . . . -179.24(11) ?
C2 C1 C6 C5 . . . . -0.43(16) ?
C9 C1 C6 C5 . . . . -178.36(10) ?
C2 C1 C6 C7 . . . . 179.12(10) ?
C9 C1 C6 C7 . . . . 1.19(12) ?
C5 C6 C7 O1 . . . . 1.15(19) ?
C1 C6 C7 O1 . . . . -178.35(11) ?
C5 C6 C7 C8 . . . . -175.32(10) ?
C1 C6 C7 C8 . . . . 5.18(12) ?
O1 C7 C8 O2 . . . . -68.98(14) ?
C6 C7 C8 O2 . . . . 107.57(10) ?
O1 C7 C8 C10 . . . . 53.47(14) ?
C6 C7 C8 C10 . . . . -129.99(9) ?
O1 C7 C8 C9 . . . . 174.59(11) ?
C6 C7 C8 C9 . . . . -8.87(10) ?
C2 C1 C9 O3 . . . . -5.20(19) ?
C6 C1 C9 O3 . . . . 172.52(11) ?
C2 C1 C9 C8 . . . . 175.17(11) ?
C6 C1 C9 C8 . . . . -7.10(12) ?
O2 C8 C9 O3 . . . . 73.28(13) ?
C10 C8 C9 O3 . . . . -44.77(14) ?
C7 C8 C9 O3 . . . . -170.06(10) ?
O2 C8 C9 C1 . . . . -107.08(9) ?
C10 C8 C9 C1 . . . . 134.86(9) ?
C7 C8 C9 C1 . . . . 9.58(11) ?
O2 C8 C10 C11 . . . . -177.89(9) ?
C7 C8 C10 C11 . . . . 58.23(12) ?
C9 C8 C10 C11 . . . . -58.34(11) ?
O2 C8 C10 C13 . . . . 56.96(12) ?
C7 C8 C10 C13 . . . . -66.92(12) ?
C9 C8 C10 C13 . . . . 176.52(9) ?
C8 C10 C11 O5 . . . . -12.09(15) ?
C13 C10 C11 O5 . . . . 114.77(12) ?
C8 C10 C11 C12 . . . . 167.27(10) ?
C13 C10 C11 C12 . . . . -65.87(13) ?
